data_4068925
loop_
_publ_author_name
'Blug, Matthias'
'Heuclin, Hadrien'
'Cantat, Thibault'
'Le Goff, Xavier-Frederic'
'M\'ezailles, Nicolas'
'Le Floch, Pascal'

_publ_section_title
;
 A Strained S\sim C\sim S Ir Pincer Complex: Intramolecular C&#x2212;H
 Activation of an Aromatic Ring
;
_journal_issue 6
_journal_name_full Organometallics
_journal_page_first 1969
_journal_paper_doi 10.1021/om801164p
_journal_volume 28
_journal_year 2009
_chemical_formula_moiety 'C43 H36 Ir P3 S2, C H2 Cl2'
_chemical_formula_sum 'C44 H38 Cl2 Ir P3 S2'
_chemical_formula_weight 986.87
_chemical_name_systematic
; 
 ? 
;
_space_group_IT_number 15
_symmetry_cell_setting monoclinic
_symmetry_space_group_name_Hall '-C 2yc'
_symmetry_space_group_name_H-M 'C 1 2/c 1'
_atom_sites_solution_hydrogens geom
_atom_sites_solution_primary direct
_atom_sites_solution_secondary difmap
_audit_creation_method SHELXL-97
_cell_angle_alpha 90.00
_cell_angle_beta 132.767(1)
_cell_angle_gamma 90.00
_cell_formula_units_Z 16
_cell_length_a 48.448(1)
_cell_length_b 13.092(1)
_cell_length_c 34.036(1)
_cell_measurement_reflns_used 2072
_cell_measurement_temperature 150.0(1)
_cell_measurement_theta_max 30.034
_cell_measurement_theta_min 0.998
_cell_volume 15848.5(14)
_computing_structure_refinement 'SHELXL-97 (Sheldrick, 1997)'
_computing_structure_solution 'SHELXS-97 (Sheldrick, 1990)'
_diffrn_ambient_temperature 150.0(1)
_diffrn_measured_fraction_theta_full 0.976
_diffrn_measured_fraction_theta_max 0.976
_diffrn_measurement_device_type KappaCCD
_diffrn_measurement_method 'phi and omega scans'
_diffrn_radiation_monochromator graphite
_diffrn_radiation_source 'fine-focus sealed tube'
_diffrn_radiation_type MoK\a
_diffrn_radiation_wavelength 0.71069
_diffrn_reflns_av_R_equivalents 0.0000
_diffrn_reflns_av_sigmaI/netI 0.0584
_diffrn_reflns_limit_h_max 49
_diffrn_reflns_limit_h_min -68
_diffrn_reflns_limit_k_max 18
_diffrn_reflns_limit_k_min 0
_diffrn_reflns_limit_l_max 47
_diffrn_reflns_limit_l_min 0
_diffrn_reflns_number 22642
_diffrn_reflns_theta_full 30.03
_diffrn_reflns_theta_max 30.03
_diffrn_reflns_theta_min 2.90
_exptl_absorpt_coefficient_mu 3.764
_exptl_absorpt_correction_T_max 0.5198
_exptl_absorpt_correction_T_min 0.4188
_exptl_absorpt_correction_type multi-scan
_exptl_absorpt_process_details 'Denzo/Scalepack (Otwinowski & Minor, 1996)'
_exptl_crystal_colour Colorless
_exptl_crystal_density_diffrn 1.654
_exptl_crystal_density_method 'not measured'
_exptl_crystal_description Plate
_exptl_crystal_F_000 7840
_exptl_crystal_size_max 0.28
_exptl_crystal_size_mid 0.26
_exptl_crystal_size_min 0.20
_refine_diff_density_max 3.435
_refine_diff_density_min -2.174
_refine_diff_density_rms 0.198
_refine_ls_extinction_method none
_refine_ls_goodness_of_fit_ref 1.080
_refine_ls_hydrogen_treatment mixed
_refine_ls_matrix_type full
_refine_ls_number_parameters 889
_refine_ls_number_reflns 22642
_refine_ls_number_restraints 2
_refine_ls_restrained_S_all 1.079
_refine_ls_R_factor_all 0.0735
_refine_ls_R_factor_gt 0.0551
_refine_ls_shift/su_max 0.109
_refine_ls_shift/su_mean 0.001
_refine_ls_structure_factor_coef Fsqd
_refine_ls_weighting_details 'calc w=1/[\s^2^(Fo^2^)+(0.0269P)^2^+440.6391P] where P=(Fo^2^+2Fc^2^)/3'
_refine_ls_weighting_scheme calc
_refine_ls_wR_factor_gt 0.1353
_refine_ls_wR_factor_ref 0.1404
_reflns_number_gt 17503
_reflns_number_total 22642
_reflns_threshold_expression >2sigma(I)
_cod_data_source_file om801164p_si_002.cif
_cod_data_source_block hh44
_cod_depositor_comments
;
The following automatic conversions were performed:

'_symmetry_cell_setting' value 'Monoclinic' changed to 'monoclinic'
according to /home/saulius/struct/CIF-dictionaries/cif_core.dic
dictionary named 'cif_core.dic' version 2.4.2 from 2011-04-26.

Automatic conversion script
Id: cif_fix_values 1715 2011-07-08 13:25:40Z adriana 
;
_cod_original_cell_volume 15848.5(13)
_cod_original_sg_symbol_H-M 'C2/c     '
_cod_database_code 4068925

loop_
_symmetry_equiv_pos_as_xyz
'x, y, z'
'-x, y, -z+1/2'
'x+1/2, y+1/2, z'
'-x+1/2, y+1/2, -z+1/2'
'-x, -y, -z'
'x, -y, z-1/2'
'-x+1/2, -y+1/2, -z'
'x+1/2, -y+1/2, z-1/2'

loop_
_atom_site_label
_atom_site_type_symbol
_atom_site_fract_x
_atom_site_fract_y
_atom_site_fract_z
_atom_site_U_iso_or_equiv
_atom_site_adp_type
_atom_site_occupancy
_atom_site_symmetry_multiplicity
_atom_site_calc_flag
_atom_site_refinement_flags
Ir1 Ir 0.207786(7) 0.454651(19) 0.040997(11) 0.01935(6) Uani 1 1 d D
H1IR H 0.2514(9) 0.412(6) 0.0950(19) 0.029 Uiso 1 1 d D
S1 S 0.14198(5) 0.44838(13) -0.05574(7) 0.0250(3) Uani 1 1 d .
S2 S 0.17710(5) 0.38686(13) 0.07277(8) 0.0264(4) Uani 1 1 d .
P1 P 0.17511(5) 0.34081(13) -0.04731(7) 0.0216(3) Uani 1 1 d .
P2 P 0.17619(5) 0.25918(13) 0.03938(7) 0.0203(3) Uani 1 1 d .
P3 P 0.21369(5) 0.61978(13) 0.06497(7) 0.0210(3) Uani 1 1 d .
C1 C 0.19942(17) 0.2928(5) 0.0172(3) 0.0202(12) Uani 1 1 d .
H1 H 0.2228 0.2534 0.0339 0.024 Uiso 1 1 calc R
C2 C 0.21268(19) 0.4045(5) -0.0364(3) 0.0232(13) Uani 1 1 d .
C3 C 0.23057(18) 0.4697(5) 0.0081(3) 0.0224(13) Uani 1 1 d .
C4 C 0.2595(2) 0.5313(6) 0.0209(3) 0.0285(15) Uani 1 1 d .
H4 H 0.2725 0.5769 0.0504 0.034 Uiso 1 1 calc R
C5 C 0.2694(2) 0.5266(6) -0.0090(3) 0.0299(16) Uani 1 1 d .
H5 H 0.2892 0.5686 0.0006 0.036 Uiso 1 1 calc R
C6 C 0.2508(2) 0.4613(6) -0.0531(3) 0.0301(16) Uani 1 1 d .
H6 H 0.2577 0.4591 -0.0733 0.036 Uiso 1 1 calc R
C7 C 0.2220(2) 0.3999(6) -0.0669(3) 0.0288(15) Uani 1 1 d .
H7 H 0.2089 0.3552 -0.0968 0.035 Uiso 1 1 calc R
C8 C 0.1521(2) 0.2533(6) -0.1027(3) 0.0276(15) Uani 1 1 d .
C9 C 0.1716(2) 0.1641(7) -0.0955(4) 0.0379(18) Uani 1 1 d .
H9 H 0.1964 0.1518 -0.0624 0.045 Uiso 1 1 calc R
C10 C 0.1543(3) 0.0952(7) -0.1369(4) 0.046(2) Uani 1 1 d .
H10 H 0.1670 0.0344 -0.1320 0.056 Uiso 1 1 calc R
C11 C 0.1186(3) 0.1140(8) -0.1854(4) 0.057(3) Uani 1 1 d .
H11 H 0.1071 0.0660 -0.2136 0.069 Uiso 1 1 calc R
C12 C 0.0993(3) 0.2009(8) -0.1936(4) 0.053(3) Uani 1 1 d .
H12 H 0.0749 0.2132 -0.2274 0.063 Uiso 1 1 calc R
C13 C 0.1161(3) 0.2717(7) -0.1516(3) 0.041(2) Uani 1 1 d .
H13 H 0.1029 0.3314 -0.1566 0.050 Uiso 1 1 calc R
C14 C 0.12913(19) 0.2114(5) -0.0151(3) 0.0230(13) Uani 1 1 d .
C15 C 0.1240(2) 0.1379(5) -0.0491(3) 0.0280(15) Uani 1 1 d .
H15 H 0.1453 0.1100 -0.0415 0.034 Uiso 1 1 calc R
C16 C 0.0882(2) 0.1048(6) -0.0941(3) 0.0337(17) Uani 1 1 d .
H16 H 0.0850 0.0546 -0.1171 0.040 Uiso 1 1 calc R
C17 C 0.0572(2) 0.1459(7) -0.1051(3) 0.0393(19) Uani 1 1 d .
H17 H 0.0326 0.1242 -0.1358 0.047 Uiso 1 1 calc R
C18 C 0.0623(2) 0.2210(6) -0.0702(4) 0.0386(19) Uani 1 1 d .
H18 H 0.0412 0.2482 -0.0771 0.046 Uiso 1 1 calc R
C19 C 0.0982(2) 0.2540(6) -0.0263(3) 0.0307(16) Uani 1 1 d .
H19 H 0.1017 0.3059 -0.0038 0.037 Uiso 1 1 calc R
C20 C 0.20189(18) 0.1579(5) 0.0888(3) 0.0213(13) Uani 1 1 d .
C21 C 0.1858(2) 0.0660(6) 0.0836(3) 0.0354(18) Uani 1 1 d .
H21 H 0.1602 0.0529 0.0527 0.042 Uiso 1 1 calc R
C22 C 0.2073(2) -0.0084(6) 0.1239(4) 0.0396(19) Uani 1 1 d .
H22 H 0.1962 -0.0715 0.1207 0.047 Uiso 1 1 calc R
C23 C 0.2452(2) 0.0114(7) 0.1689(4) 0.043(2) Uani 1 1 d .
H23 H 0.2601 -0.0392 0.1958 0.051 Uiso 1 1 calc R
C24 C 0.2608(2) 0.1032(7) 0.1741(3) 0.042(2) Uani 1 1 d .
H24 H 0.2863 0.1165 0.2051 0.050 Uiso 1 1 calc R
C25 C 0.2396(2) 0.1777(6) 0.1345(3) 0.0376(19) Uani 1 1 d .
H25 H 0.2506 0.2416 0.1385 0.045 Uiso 1 1 calc R
C26 C 0.18331(19) 0.7102(5) 0.0092(3) 0.0239(13) Uani 1 1 d .
C27 C 0.1787(2) 0.6987(6) -0.0355(3) 0.0355(17) Uani 1 1 d .
H27 H 0.1908 0.6439 -0.0369 0.043 Uiso 1 1 calc R
C28 C 0.1564(3) 0.7666(6) -0.0787(4) 0.041(2) Uani 1 1 d .
H28 H 0.1542 0.7592 -0.1085 0.049 Uiso 1 1 calc R
C29 C 0.1374(2) 0.8448(6) -0.0777(4) 0.0390(19) Uani 1 1 d .
H29 H 0.1214 0.8895 -0.1074 0.047 Uiso 1 1 calc R
C30 C 0.1421(2) 0.8573(6) -0.0331(4) 0.0341(18) Uani 1 1 d .
H30 H 0.1297 0.9121 -0.0320 0.041 Uiso 1 1 calc R
C31 C 0.1643(2) 0.7914(5) 0.0099(3) 0.0269(15) Uani 1 1 d .
H31 H 0.1669 0.8006 0.0400 0.032 Uiso 1 1 calc R
C32 C 0.2607(2) 0.6782(5) 0.1074(3) 0.0254(14) Uani 1 1 d .
C33 C 0.2653(2) 0.7801(6) 0.1051(4) 0.0389(19) Uani 1 1 d .
H33 H 0.2441 0.8228 0.0805 0.047 Uiso 1 1 calc R
C34 C 0.3022(2) 0.8221(6) 0.1398(4) 0.044(2) Uani 1 1 d .
H34 H 0.3055 0.8927 0.1375 0.053 Uiso 1 1 calc R
C35 C 0.3332(2) 0.7619(6) 0.1765(3) 0.0367(18) Uani 1 1 d .
H35 H 0.3577 0.7905 0.2003 0.044 Uiso 1 1 calc R
C36 C 0.3280(2) 0.6598(6) 0.1782(3) 0.0331(16) Uani 1 1 d .
H36 H 0.3492 0.6172 0.2032 0.040 Uiso 1 1 calc R
C37 C 0.2921(2) 0.6173(6) 0.1441(3) 0.0309(16) Uani 1 1 d .
H37 H 0.2891 0.5462 0.1458 0.037 Uiso 1 1 calc R
C38 C 0.2016(2) 0.6449(5) 0.1046(3) 0.0245(14) Uani 1 1 d .
C39 C 0.1651(2) 0.6190(6) 0.0817(3) 0.0296(16) Uani 1 1 d .
H39 H 0.1477 0.5915 0.0466 0.036 Uiso 1 1 calc R
C40 C 0.1542(3) 0.6332(6) 0.1102(4) 0.039(2) Uani 1 1 d .
H40 H 0.1296 0.6152 0.0948 0.047 Uiso 1 1 calc R
C41 C 0.1799(3) 0.6742(7) 0.1617(4) 0.042(2) Uani 1 1 d .
H41 H 0.1725 0.6864 0.1808 0.051 Uiso 1 1 calc R
C42 C 0.2160(3) 0.6972(8) 0.1850(4) 0.047(2) Uani 1 1 d .
H42 H 0.2338 0.7226 0.2206 0.056 Uiso 1 1 calc R
C43 C 0.2263(2) 0.6829(6) 0.1557(3) 0.0342(17) Uani 1 1 d .
H43 H 0.2511 0.6999 0.1717 0.041 Uiso 1 1 calc R
Ir2 Ir 0.073670(7) 0.695604(19) 0.128391(10) 0.01943(6) Uani 1 1 d D
H2IR H 0.062(2) 0.703(6) 0.0687(15) 0.029 Uiso 1 1 d D
S3 S 0.03803(5) 0.69230(14) 0.16090(7) 0.0254(3) Uani 1 1 d .
S4 S 0.13068(5) 0.63258(13) 0.21990(7) 0.0276(4) Uani 1 1 d .
P4 P 0.01817(5) 0.58134(13) 0.10692(7) 0.0221(3) Uani 1 1 d .
P5 P 0.10090(5) 0.50241(13) 0.19012(7) 0.0225(3) Uani 1 1 d .
P6 P 0.09071(5) 0.86071(13) 0.13772(7) 0.0206(3) Uani 1 1 d .
C44 C 0.05908(18) 0.5324(5) 0.1237(3) 0.0213(13) Uani 1 1 d .
H44 H 0.0547 0.4918 0.0950 0.026 Uiso 1 1 calc R
C45 C -0.00392(18) 0.6402(5) 0.0442(3) 0.0237(14) Uani 1 1 d .
C46 C 0.02215(18) 0.7049(5) 0.0513(3) 0.0231(13) Uani 1 1 d .
C47 C 0.0092(2) 0.7591(5) 0.0059(3) 0.0270(14) Uani 1 1 d .
H47 H 0.0258 0.8040 0.0086 0.032 Uiso 1 1 calc R
C48 C -0.0272(2) 0.7485(6) -0.0427(3) 0.0347(18) Uani 1 1 d .
H48 H -0.0349 0.7845 -0.0729 0.042 Uiso 1 1 calc R
C49 C -0.0533(2) 0.6857(6) -0.0484(3) 0.0349(18) Uani 1 1 d .
H49 H -0.0785 0.6816 -0.0817 0.042 Uiso 1 1 calc R
C50 C -0.0414(2) 0.6294(6) -0.0042(3) 0.0288(15) Uani 1 1 d .
H50 H -0.0583 0.5853 -0.0070 0.035 Uiso 1 1 calc R
C51 C -0.0144(2) 0.4933(6) 0.0978(3) 0.0317(16) Uani 1 1 d .
C52 C -0.0284(2) 0.5074(7) 0.1218(4) 0.040(2) Uani 1 1 d .
H52 H -0.0207 0.5651 0.1441 0.048 Uiso 1 1 calc R
C53 C -0.0535(3) 0.4383(9) 0.1136(5) 0.060(3) Uani 1 1 d .
H53 H -0.0631 0.4488 0.1301 0.071 Uiso 1 1 calc R
C54 C -0.0647(3) 0.3539(10) 0.0813(5) 0.076(4) Uani 1 1 d .
H54 H -0.0818 0.3060 0.0758 0.091 Uiso 1 1 calc R
C55 C -0.0506(3) 0.3393(9) 0.0566(5) 0.070(3) Uani 1 1 d .
H55 H -0.0584 0.2817 0.0342 0.084 Uiso 1 1 calc R
C56 C -0.0255(3) 0.4082(7) 0.0647(4) 0.045(2) Uani 1 1 d .
H56 H -0.0159 0.3983 0.0482 0.054 Uiso 1 1 calc R
C57 C 0.0920(2) 0.4526(5) 0.2302(3) 0.0265(14) Uani 1 1 d .
C58 C 0.0638(2) 0.3788(6) 0.2086(3) 0.0322(16) Uani 1 1 d .
H58 H 0.0494 0.3552 0.1730 0.039 Uiso 1 1 calc R
C59 C 0.0568(3) 0.3404(6) 0.2391(4) 0.043(2) Uani 1 1 d .
H59 H 0.0373 0.2920 0.2240 0.052 Uiso 1 1 calc R
C60 C 0.0781(3) 0.3721(7) 0.2914(4) 0.050(2) Uani 1 1 d .
H60 H 0.0739 0.3441 0.3126 0.060 Uiso 1 1 calc R
C61 C 0.1059(3) 0.4455(7) 0.3126(4) 0.052(3) Uani 1 1 d .
H61 H 0.1203 0.4681 0.3484 0.062 Uiso 1 1 calc R
C62 C 0.1128(2) 0.4864(6) 0.2822(3) 0.0345(17) Uani 1 1 d .
H62 H 0.1316 0.5371 0.2970 0.041 Uiso 1 1 calc R
C63 C 0.12605(19) 0.4041(5) 0.1877(3) 0.0250(14) Uani 1 1 d .
C64 C 0.1223(2) 0.2996(6) 0.1917(3) 0.0348(17) Uani 1 1 d .
H64 H 0.1066 0.2778 0.1975 0.042 Uiso 1 1 calc R
C65 C 0.1413(3) 0.2262(7) 0.1874(4) 0.044(2) Uani 1 1 d .
H65 H 0.1387 0.1554 0.1903 0.052 Uiso 1 1 calc R
C66 C 0.1641(3) 0.2606(7) 0.1787(4) 0.045(2) Uani 1 1 d .
H66 H 0.1774 0.2123 0.1760 0.054 Uiso 1 1 calc R
C67 C 0.1676(3) 0.3611(7) 0.1741(5) 0.052(3) Uani 1 1 d .
H67 H 0.1829 0.3827 0.1676 0.062 Uiso 1 1 calc R
C68 C 0.1490(3) 0.4336(6) 0.1789(4) 0.040(2) Uani 1 1 d .
H68 H 0.1520 0.5041 0.1761 0.047 Uiso 1 1 calc R
C69 C 0.06569(19) 0.9540(5) 0.1447(3) 0.0243(13) Uani 1 1 d .
C70 C 0.0265(2) 0.9515(6) 0.1069(3) 0.0364(18) Uani 1 1 d .
H70 H 0.0135 0.9005 0.0798 0.044 Uiso 1 1 calc R
C71 C 0.0067(2) 1.0236(7) 0.1088(4) 0.045(2) Uani 1 1 d .
H71 H -0.0200 1.0240 0.0818 0.054 Uiso 1 1 calc R
C72 C 0.0251(2) 1.0952(7) 0.1495(4) 0.040(2) Uani 1 1 d .
H72 H 0.0111 1.1435 0.1509 0.048 Uiso 1 1 calc R
C73 C 0.0636(2) 1.0960(6) 0.1878(4) 0.0354(18) Uani 1 1 d .
H73 H 0.0764 1.1443 0.2162 0.042 Uiso 1 1 calc R
C74 C 0.0839(2) 1.0256(6) 0.1851(3) 0.0300(15) Uani 1 1 d .
H74 H 0.1106 1.0271 0.2115 0.036 Uiso 1 1 calc R
C75 C 0.08710(19) 0.9179(5) 0.0853(3) 0.0244(14) Uani 1 1 d .
C76 C 0.0770(2) 1.0195(5) 0.0698(3) 0.0304(16) Uani 1 1 d .
H76 H 0.0690 1.0603 0.0837 0.036 Uiso 1 1 calc R
C77 C 0.0786(2) 1.0609(6) 0.0338(3) 0.0344(17) Uani 1 1 d .
H77 H 0.0720 1.1305 0.0236 0.041 Uiso 1 1 calc R
C79 C 0.1000(2) 0.9027(6) 0.0283(3) 0.0289(15) Uani 1 1 d .
H79 H 0.1085 0.8627 0.0151 0.035 Uiso 1 1 calc R
C80 C 0.0977(2) 0.8603(6) 0.0637(3) 0.0268(15) Uani 1 1 d .
H80 H 0.1036 0.7901 0.0731 0.032 Uiso 1 1 calc R
C81 C 0.14007(18) 0.8874(5) 0.1967(3) 0.0235(13) Uani 1 1 d .
C82 C 0.1537(2) 0.8622(5) 0.2472(3) 0.0273(15) Uani 1 1 d .
H82 H 0.1370 0.8342 0.2501 0.033 Uiso 1 1 calc R
C83 C 0.1910(2) 0.8776(5) 0.2928(3) 0.0281(15) Uani 1 1 d .
H83 H 0.1996 0.8597 0.3267 0.034 Uiso 1 1 calc R
C84 C 0.2160(2) 0.9186(6) 0.2900(3) 0.0352(18) Uani 1 1 d .
H84 H 0.2416 0.9288 0.3215 0.042 Uiso 1 1 calc R
C85 C 0.2028(2) 0.9446(7) 0.2399(3) 0.0372(18) Uani 1 1 d .
H85 H 0.2196 0.9724 0.2373 0.045 Uiso 1 1 calc R
C86 C 0.1649(2) 0.9297(6) 0.1936(3) 0.0292(15) Uani 1 1 d .
H86 H 0.1560 0.9486 0.1598 0.035 Uiso 1 1 calc R
C778 C 0.0896(2) 1.0036(6) 0.0127(3) 0.0307(16) Uani 1 1 d .
H778 H 0.0900 1.0327 -0.0124 0.037 Uiso 1 1 calc R

loop_
_atom_site_aniso_label
_atom_site_aniso_U_11
_atom_site_aniso_U_22
_atom_site_aniso_U_33
_atom_site_aniso_U_23
_atom_site_aniso_U_13
_atom_site_aniso_U_12
Ir1 0.02163(11) 0.01565(11) 0.02345(13) 0.00045(9) 0.01637(11) 0.00011(9)
S1 0.0251(8) 0.0230(8) 0.0282(9) 0.0035(7) 0.0186(7) 0.0042(6)
S2 0.0339(9) 0.0204(8) 0.0340(10) -0.0012(7) 0.0267(8) 0.0001(7)
P1 0.0235(8) 0.0191(8) 0.0249(9) 0.0003(7) 0.0175(8) 0.0008(6)
P2 0.0215(8) 0.0180(8) 0.0241(9) 0.0009(6) 0.0166(7) 0.0001(6)
P3 0.0230(8) 0.0189(8) 0.0247(9) 0.0008(7) 0.0176(7) 0.0006(6)
C1 0.018(3) 0.019(3) 0.024(3) 0.000(3) 0.015(3) 0.001(2)
C2 0.024(3) 0.022(3) 0.028(4) 0.005(3) 0.019(3) 0.003(3)
C3 0.022(3) 0.020(3) 0.033(4) 0.004(3) 0.022(3) 0.005(2)
C4 0.032(4) 0.026(4) 0.033(4) 0.001(3) 0.024(3) -0.002(3)
C5 0.031(4) 0.026(4) 0.043(5) 0.004(3) 0.029(4) -0.001(3)
C6 0.036(4) 0.027(4) 0.044(5) 0.008(3) 0.034(4) 0.007(3)
C7 0.037(4) 0.023(3) 0.034(4) 0.002(3) 0.028(4) 0.004(3)
C8 0.035(4) 0.024(3) 0.030(4) 0.000(3) 0.025(3) -0.002(3)
C9 0.041(4) 0.040(5) 0.036(5) -0.004(4) 0.028(4) 0.002(4)
C10 0.061(6) 0.038(5) 0.049(6) -0.016(4) 0.041(5) -0.005(4)
C11 0.085(8) 0.050(6) 0.046(6) -0.025(5) 0.048(6) -0.035(6)
C12 0.059(6) 0.055(6) 0.028(5) -0.009(4) 0.023(5) -0.021(5)
C13 0.053(5) 0.032(4) 0.030(4) -0.002(3) 0.024(4) -0.005(4)
C14 0.023(3) 0.020(3) 0.026(4) 0.003(3) 0.017(3) -0.001(2)
C15 0.030(4) 0.022(3) 0.031(4) 0.003(3) 0.021(3) 0.002(3)
C16 0.035(4) 0.035(4) 0.027(4) -0.003(3) 0.019(4) -0.007(3)
C17 0.024(4) 0.041(5) 0.032(4) 0.009(4) 0.011(3) 0.001(3)
C18 0.028(4) 0.032(4) 0.049(5) 0.009(4) 0.023(4) 0.005(3)
C19 0.027(3) 0.023(3) 0.042(5) 0.004(3) 0.023(4) 0.001(3)
C20 0.022(3) 0.021(3) 0.024(3) 0.001(3) 0.017(3) 0.004(2)
C21 0.028(4) 0.032(4) 0.035(5) 0.003(3) 0.017(4) -0.002(3)
C22 0.041(4) 0.026(4) 0.044(5) 0.011(4) 0.026(4) 0.001(3)
C23 0.039(5) 0.049(5) 0.030(5) 0.012(4) 0.019(4) 0.008(4)
C24 0.033(4) 0.044(5) 0.026(4) 0.004(4) 0.011(4) -0.006(4)
C25 0.031(4) 0.034(4) 0.030(4) -0.002(3) 0.014(4) -0.009(3)
C26 0.024(3) 0.019(3) 0.026(4) -0.003(3) 0.016(3) -0.005(2)
C27 0.045(4) 0.028(4) 0.030(4) -0.001(3) 0.024(4) 0.005(3)
C28 0.058(5) 0.030(4) 0.033(5) 0.006(3) 0.030(4) 0.007(4)
C29 0.046(5) 0.025(4) 0.038(5) 0.010(3) 0.025(4) 0.005(3)
C30 0.036(4) 0.027(4) 0.050(5) 0.009(3) 0.033(4) 0.009(3)
C31 0.035(4) 0.014(3) 0.045(5) 0.003(3) 0.032(4) 0.001(3)
C32 0.030(3) 0.019(3) 0.029(4) -0.004(3) 0.021(3) -0.004(3)
C33 0.032(4) 0.027(4) 0.038(5) 0.006(3) 0.016(4) -0.007(3)
C34 0.033(4) 0.022(4) 0.057(6) 0.004(4) 0.022(4) -0.006(3)
C35 0.032(4) 0.028(4) 0.035(5) -0.004(3) 0.017(4) -0.010(3)
C36 0.029(4) 0.033(4) 0.024(4) -0.001(3) 0.013(3) -0.002(3)
C37 0.033(4) 0.021(3) 0.033(4) 0.003(3) 0.020(4) -0.002(3)
C38 0.034(4) 0.018(3) 0.029(4) 0.003(3) 0.024(3) 0.002(3)
C39 0.033(4) 0.024(4) 0.040(4) 0.005(3) 0.028(4) 0.004(3)
C40 0.046(5) 0.027(4) 0.069(6) 0.009(4) 0.049(5) 0.010(3)
C41 0.061(6) 0.038(5) 0.062(6) 0.007(4) 0.055(6) 0.011(4)
C42 0.063(6) 0.051(6) 0.041(5) -0.001(4) 0.041(5) 0.002(5)
C43 0.042(4) 0.031(4) 0.041(5) 0.000(3) 0.032(4) 0.000(3)
Ir2 0.01902(11) 0.01740(12) 0.01926(12) 0.00079(9) 0.01196(10) 0.00190(9)
S3 0.0248(8) 0.0254(8) 0.0253(9) -0.0042(7) 0.0168(7) -0.0006(6)
S4 0.0227(8) 0.0214(8) 0.0247(9) 0.0020(7) 0.0106(7) 0.0005(6)
P4 0.0206(8) 0.0211(8) 0.0222(9) -0.0010(7) 0.0135(7) 0.0006(6)
P5 0.0229(8) 0.0194(8) 0.0207(9) 0.0017(7) 0.0131(7) 0.0026(6)
P6 0.0200(8) 0.0200(8) 0.0195(8) 0.0000(6) 0.0125(7) 0.0009(6)
C44 0.021(3) 0.015(3) 0.027(4) 0.000(2) 0.015(3) 0.001(2)
C45 0.020(3) 0.022(3) 0.022(3) -0.004(3) 0.011(3) 0.000(2)
C46 0.022(3) 0.023(3) 0.025(3) 0.000(3) 0.017(3) 0.008(3)
C47 0.031(4) 0.022(3) 0.024(4) 0.001(3) 0.017(3) 0.000(3)
C48 0.036(4) 0.036(4) 0.022(4) 0.005(3) 0.016(3) 0.015(3)
C49 0.029(4) 0.032(4) 0.020(4) -0.009(3) 0.008(3) 0.004(3)
C50 0.023(3) 0.029(4) 0.028(4) -0.003(3) 0.015(3) 0.004(3)
C51 0.020(3) 0.035(4) 0.031(4) 0.002(3) 0.014(3) 0.001(3)
C52 0.037(4) 0.043(5) 0.049(5) 0.010(4) 0.033(4) 0.003(4)
C53 0.041(5) 0.061(7) 0.086(8) 0.023(6) 0.047(6) 0.005(5)
C54 0.048(6) 0.069(8) 0.076(9) 0.015(7) 0.028(6) -0.022(6)
C55 0.062(7) 0.051(6) 0.082(9) -0.017(6) 0.043(7) -0.034(5)
C56 0.046(5) 0.031(4) 0.050(6) -0.010(4) 0.030(5) -0.015(4)
C57 0.032(4) 0.023(3) 0.025(4) 0.006(3) 0.020(3) 0.008(3)
C58 0.038(4) 0.027(4) 0.037(4) 0.006(3) 0.028(4) 0.006(3)
C59 0.063(6) 0.027(4) 0.063(6) 0.003(4) 0.052(6) 0.003(4)
C60 0.088(8) 0.033(5) 0.062(7) 0.005(4) 0.064(7) 0.007(5)
C61 0.093(8) 0.034(5) 0.042(5) 0.002(4) 0.050(6) 0.011(5)
C62 0.049(5) 0.025(4) 0.028(4) -0.001(3) 0.026(4) 0.003(3)
C63 0.026(3) 0.021(3) 0.020(3) 0.001(3) 0.012(3) 0.008(3)
C64 0.047(5) 0.031(4) 0.037(5) 0.006(3) 0.033(4) 0.007(3)
C65 0.061(6) 0.033(4) 0.050(6) 0.005(4) 0.043(5) 0.012(4)
C66 0.049(5) 0.046(5) 0.054(6) 0.002(4) 0.040(5) 0.018(4)
C67 0.062(6) 0.042(5) 0.083(8) 0.001(5) 0.062(7) 0.006(4)
C68 0.053(5) 0.028(4) 0.058(6) 0.005(4) 0.046(5) 0.006(4)
C69 0.022(3) 0.022(3) 0.027(4) -0.002(3) 0.016(3) -0.001(3)
C70 0.026(4) 0.030(4) 0.039(5) -0.012(3) 0.017(4) -0.001(3)
C71 0.028(4) 0.042(5) 0.055(6) -0.009(4) 0.024(4) 0.006(3)
C72 0.038(4) 0.034(4) 0.059(6) -0.007(4) 0.037(5) 0.001(3)
C73 0.041(4) 0.022(4) 0.041(5) -0.006(3) 0.027(4) 0.000(3)
C74 0.027(3) 0.030(4) 0.026(4) 0.000(3) 0.015(3) 0.001(3)
C75 0.026(3) 0.021(3) 0.022(3) 0.003(3) 0.015(3) 0.000(3)
C76 0.044(4) 0.021(3) 0.033(4) 0.001(3) 0.028(4) 0.002(3)
C77 0.047(5) 0.023(4) 0.038(5) 0.005(3) 0.031(4) 0.002(3)
C79 0.029(3) 0.031(4) 0.035(4) 0.002(3) 0.025(3) 0.003(3)
C80 0.029(3) 0.023(3) 0.031(4) 0.005(3) 0.021(3) 0.002(3)
C81 0.018(3) 0.022(3) 0.029(4) -0.001(3) 0.016(3) 0.001(2)
C82 0.032(4) 0.020(3) 0.021(4) 0.001(3) 0.015(3) 0.002(3)
C83 0.028(3) 0.023(3) 0.023(4) 0.000(3) 0.013(3) 0.006(3)
C84 0.025(3) 0.038(4) 0.028(4) -0.003(3) 0.012(3) 0.002(3)
C85 0.025(4) 0.048(5) 0.035(5) -0.006(4) 0.019(4) -0.007(3)
C86 0.028(3) 0.031(4) 0.030(4) 0.000(3) 0.021(3) 0.000(3)
C778 0.035(4) 0.032(4) 0.028(4) 0.002(3) 0.023(3) -0.001(3)

loop_
_atom_type_symbol
_atom_type_description
_atom_type_scat_dispersion_real
_atom_type_scat_dispersion_imag
_atom_type_scat_source
C C 0.0033 0.0016 'International Tables Vol C Tables 4.2.6.8 and 6.1.1.4'
H H 0.0000 0.0000 'International Tables Vol C Tables 4.2.6.8 and 6.1.1.4'
Cl Cl 0.1484 0.1585 'International Tables Vol C Tables 4.2.6.8 and 6.1.1.4'
Ir Ir -1.4442 7.9887 'International Tables Vol C Tables 4.2.6.8 and 6.1.1.4'
P P 0.1023 0.0942 'International Tables Vol C Tables 4.2.6.8 and 6.1.1.4'
S S 0.1246 0.1234 'International Tables Vol C Tables 4.2.6.8 and 6.1.1.4'

loop_
_geom_angle_atom_site_label_1
_geom_angle_atom_site_label_2
_geom_angle_atom_site_label_3
_geom_angle
C3 Ir1 C1 85.7(2)
C3 Ir1 P3 97.03(19)
C1 Ir1 P3 176.92(16)
C3 Ir1 S2 164.38(19)
C1 Ir1 S2 78.68(17)
P3 Ir1 S2 98.56(6)
C3 Ir1 S1 87.9(2)
C1 Ir1 S1 75.12(17)
P3 Ir1 S1 103.49(6)
S2 Ir1 S1 87.65(6)
C3 Ir1 P1 64.6(2)
C1 Ir1 P1 40.45(18)
P3 Ir1 P1 139.86(6)
S2 Ir1 P1 102.26(6)
S1 Ir1 P1 44.37(5)
C3 Ir1 H1IR 83(3)
C1 Ir1 H1IR 82(3)
P3 Ir1 H1IR 99(3)
S2 Ir1 H1IR 95(3)
S1 Ir1 H1IR 156(3)
P1 Ir1 H1IR 112(3)
P1 S1 Ir1 70.52(7)
P2 S2 Ir1 80.96(7)
C1 P1 C2 100.5(3)
C1 P1 C8 119.5(3)
C2 P1 C8 109.3(3)
C1 P1 S1 102.8(2)
C2 P1 S1 107.7(2)
C8 P1 S1 115.5(3)
C1 P1 Ir1 54.4(2)
C2 P1 Ir1 76.6(2)
C8 P1 Ir1 172.9(2)
S1 P1 Ir1 65.10(7)
C1 P2 C14 111.6(3)
C1 P2 C20 109.8(3)
C14 P2 C20 106.9(3)
C1 P2 S2 104.9(2)
C14 P2 S2 113.3(2)
C20 P2 S2 110.3(2)
C38 P3 C26 102.3(3)
C38 P3 C32 101.0(3)
C26 P3 C32 103.9(3)
C38 P3 Ir1 114.4(2)
C26 P3 Ir1 115.3(2)
C32 P3 Ir1 117.8(2)
P1 C1 P2 122.4(4)
P1 C1 Ir1 85.1(3)
P2 C1 Ir1 95.4(3)
P1 C1 H1 115.6
P2 C1 H1 115.6
Ir1 C1 H1 115.6
C7 C2 C3 123.7(6)
C7 C2 P1 128.7(6)
C3 C2 P1 107.5(5)
C4 C3 C2 115.9(6)
C4 C3 Ir1 132.8(6)
C2 C3 Ir1 111.3(4)
C5 C4 C3 121.0(7)
C5 C4 H4 119.5
C3 C4 H4 119.5
C4 C5 C6 121.2(7)
C4 C5 H5 119.4
C6 C5 H5 119.4
C7 C6 C5 119.3(7)
C7 C6 H6 120.3
C5 C6 H6 120.3
C6 C7 C2 118.9(7)
C6 C7 H7 120.6
C2 C7 H7 120.6
C13 C8 C9 119.9(7)
C13 C8 P1 121.6(6)
C9 C8 P1 118.5(6)
C10 C9 C8 119.5(8)
C10 C9 H9 120.2
C8 C9 H9 120.2
C11 C10 C9 120.3(9)
C11 C10 H10 119.8
C9 C10 H10 119.8
C12 C11 C10 121.3(9)
C12 C11 H11 119.4
C10 C11 H11 119.4
C11 C12 C13 119.6(10)
C11 C12 H12 120.2
C13 C12 H12 120.2
C8 C13 C12 119.4(9)
C8 C13 H13 120.3
C12 C13 H13 120.3
C19 C14 C15 120.0(7)
C19 C14 P2 121.0(6)
C15 C14 P2 118.6(5)
C14 C15 C16 121.0(7)
C14 C15 H15 119.5
C16 C15 H15 119.5
C17 C16 C15 119.3(8)
C17 C16 H16 120.4
C15 C16 H16 120.4
C16 C17 C18 119.9(8)
C16 C17 H17 120.1
C18 C17 H17 120.1
C19 C18 C17 119.6(7)
C19 C18 H18 120.2
C17 C18 H18 120.2
C18 C19 C14 120.2(8)
C18 C19 H19 119.9
C14 C19 H19 119.9
C21 C20 C25 120.1(7)
C21 C20 P2 123.1(6)
C25 C20 P2 116.7(5)
C20 C21 C22 120.0(7)
C20 C21 H21 120.0
C22 C21 H21 120.0
C23 C22 C21 119.4(8)
C23 C22 H22 120.3
C21 C22 H22 120.3
C24 C23 C22 120.2(8)
C24 C23 H23 119.9
C22 C23 H23 119.9
C23 C24 C25 120.7(8)
C23 C24 H24 119.6
C25 C24 H24 119.6
C24 C25 C20 119.5(7)
C24 C25 H25 120.3
C20 C25 H25 120.2
C27 C26 C31 118.4(7)
C27 C26 P3 118.9(6)
C31 C26 P3 122.7(6)
C26 C27 C28 121.1(8)
C26 C27 H27 119.5
C28 C27 H27 119.5
C29 C28 C27 119.7(8)
C29 C28 H28 120.2
C27 C28 H28 120.2
C30 C29 C28 119.6(8)
C30 C29 H29 120.2
C28 C29 H29 120.2
C31 C30 C29 121.2(7)
C31 C30 H30 119.4
C29 C30 H30 119.4
C30 C31 C26 120.0(7)
C30 C31 H31 120.0
C26 C31 H31 120.0
C33 C32 C37 119.4(7)
C33 C32 P3 121.6(6)
C37 C32 P3 118.9(5)
C32 C33 C34 119.5(8)
C32 C33 H33 120.2
C34 C33 H33 120.2
C35 C34 C33 120.8(7)
C35 C34 H34 119.6
C33 C34 H34 119.6
C36 C35 C34 118.8(7)
C36 C35 H35 120.6
C34 C35 H35 120.6
C35 C36 C37 121.1(8)
C35 C36 H36 119.5
C37 C36 H36 119.5
C32 C37 C36 120.4(7)
C32 C37 H37 119.8
C36 C37 H37 119.8
C43 C38 C39 118.4(7)
C43 C38 P3 124.2(6)
C39 C38 P3 117.4(6)
C40 C39 C38 120.6(8)
C40 C39 H39 119.7
C38 C39 H39 119.7
C41 C40 C39 119.2(8)
C41 C40 H40 120.4
C39 C40 H40 120.4
C42 C41 C40 120.7(7)
C42 C41 H41 119.7
C40 C41 H41 119.7
C41 C42 C43 119.2(9)
C41 C42 H42 120.4
C43 C42 H42 120.4
C38 C43 C42 121.8(8)
C38 C43 H43 119.1
C42 C43 H43 119.1
C46 Ir2 C44 85.1(3)
C46 Ir2 P6 97.7(2)
C44 Ir2 P6 177.1(2)
C46 Ir2 S4 163.6(2)
C44 Ir2 S4 78.55(18)
P6 Ir2 S4 98.67(6)
C46 Ir2 S3 87.88(19)
C44 Ir2 S3 75.18(17)
P6 Ir2 S3 103.91(6)
S4 Ir2 S3 87.48(6)
C46 Ir2 P4 64.3(2)
C44 Ir2 P4 40.55(16)
P6 Ir2 P4 140.18(6)
S4 Ir2 P4 101.96(6)
S3 Ir2 P4 44.21(5)
C46 Ir2 H2IR 49(3)
C44 Ir2 H2IR 98(3)
P6 Ir2 H2IR 85(3)
S4 Ir2 H2IR 134(3)
S3 Ir2 H2IR 136(3)
P4 Ir2 H2IR 104(3)
P4 S3 Ir2 70.55(7)
P5 S4 Ir2 81.07(8)
C44 P4 C45 100.0(3)
C44 P4 C51 118.8(3)
C45 P4 C51 109.0(3)
C44 P4 S3 103.3(2)
C45 P4 S3 107.9(2)
C51 P4 S3 116.2(3)
C44 P4 Ir2 54.8(2)
C45 P4 Ir2 76.3(2)
C51 P4 Ir2 172.9(3)
S3 P4 Ir2 65.23(7)
C44 P5 C57 112.9(3)
C44 P5 C63 108.7(3)
C57 P5 C63 106.9(3)
C44 P5 S4 105.2(2)
C57 P5 S4 112.5(3)
C63 P5 S4 110.6(3)
C75 P6 C81 100.4(3)
C75 P6 C69 102.6(3)
C81 P6 C69 102.4(3)
C75 P6 Ir2 118.1(2)
C81 P6 Ir2 114.7(2)
C69 P6 Ir2 116.2(2)
P4 C44 P5 123.5(4)
P4 C44 Ir2 84.7(3)
P5 C44 Ir2 95.1(3)
P4 C44 H44 115.3
P5 C44 H44 115.3
Ir2 C44 H44 115.3
C46 C45 C50 124.0(7)
C46 C45 P4 108.5(5)
C50 C45 P4 127.4(6)
C45 C46 C47 116.1(6)
C45 C46 Ir2 110.8(5)
C47 C46 Ir2 133.1(5)
C48 C47 C46 121.4(7)
C48 C47 H47 119.3
C46 C47 H47 119.3
C47 C48 C49 121.5(7)
C47 C48 H48 119.3
C49 C48 H48 119.3
C50 C49 C48 119.1(7)
C50 C49 H49 120.5
C48 C49 H49 120.5
C49 C50 C45 117.9(7)
C49 C50 H50 121.1
C45 C50 H50 121.1
C52 C51 C56 120.4(8)
C52 C51 P4 122.4(7)
C56 C51 P4 117.2(6)
C51 C52 C53 120.7(10)
C51 C52 H52 119.6
C53 C52 H52 119.6
C54 C53 C52 119.8(11)
C54 C53 H53 120.1
C52 C53 H53 120.1
C53 C54 C55 119.6(10)
C53 C54 H54 120.2
C55 C54 H54 120.2
C56 C55 C54 120.6(11)
C56 C55 H55 119.7
C54 C55 H55 119.7
C55 C56 C51 118.8(10)
C55 C56 H56 120.6
C51 C56 H56 120.6
C62 C57 C58 119.5(7)
C62 C57 P5 120.6(6)
C58 C57 P5 119.9(6)
C59 C58 C57 120.1(8)
C59 C58 H58 119.9
C57 C58 H58 119.9
C60 C59 C58 120.4(9)
C60 C59 H59 119.8
C58 C59 H59 119.8
C59 C60 C61 119.5(8)
C59 C60 H60 120.3
C61 C60 H60 120.3
C60 C61 C62 121.0(9)
C60 C61 H61 119.5
C62 C61 H61 119.5
C57 C62 C61 119.5(8)
C57 C62 H62 120.3
C61 C62 H62 120.3
C68 C63 C64 118.0(7)
C68 C63 P5 118.3(6)
C64 C63 P5 123.6(6)
C63 C64 C65 121.3(8)
C63 C64 H64 119.3
C65 C64 H64 119.3
C66 C65 C64 118.1(8)
C66 C65 H65 121.0
C64 C65 H65 121.0
C67 C66 C65 121.1(8)
C67 C66 H66 119.4
C65 C66 H66 119.4
C66 C67 C68 120.6(8)
C66 C67 H67 119.7
C68 C67 H67 119.7
C63 C68 C67 120.9(8)
C63 C68 H68 119.6
C67 C68 H68 119.6
C74 C69 C70 118.9(7)
C74 C69 P6 123.2(5)
C70 C69 P6 117.9(5)
C71 C70 C69 119.8(7)
C71 C70 H70 120.1
C69 C70 H70 120.1
C70 C71 C72 120.9(8)
C70 C71 H71 119.6
C72 C71 H71 119.6
C73 C72 C71 119.7(7)
C73 C72 H72 120.2
C71 C72 H72 120.2
C72 C73 C74 119.7(8)
C72 C73 H73 120.1
C74 C73 H73 120.1
C69 C74 C73 120.9(7)
C69 C74 H74 119.5
C73 C74 H74 119.5
C80 C75 C76 119.1(7)
C80 C75 P6 118.3(5)
C76 C75 P6 122.5(6)
C77 C76 C75 119.3(7)
C77 C76 H76 120.3
C75 C76 H76 120.3
C778 C77 C76 121.5(7)
C778 C77 H77 119.2
C76 C77 H77 119.2
C778 C79 C80 119.4(7)
C778 C79 H79 120.3
C80 C79 H79 120.3
C75 C80 C79 121.3(7)
C75 C80 H80 119.3
C79 C80 H80 119.3
C86 C81 C82 118.5(7)
C86 C81 P6 123.1(6)
C82 C81 P6 118.4(5)
C83 C82 C81 120.7(7)
C83 C82 H82 119.6
C81 C82 H82 119.6
C82 C83 C84 121.1(7)
C82 C83 H83 119.4
C84 C83 H83 119.4
C83 C84 C85 118.9(7)
C83 C84 H84 120.6
C85 C84 H84 120.6
C84 C85 C86 120.1(7)
C84 C85 H85 119.9
C86 C85 H85 119.9
C81 C86 C85 120.7(7)
C81 C86 H86 119.6
C85 C86 H86 119.6
C77 C778 C79 119.3(7)
C77 C778 H778 120.3
C79 C778 H778 120.3

loop_
_geom_bond_atom_site_label_1
_geom_bond_atom_site_label_2
_geom_bond_distance
Ir1 C3 2.047(6)
Ir1 C1 2.206(6)
Ir1 P3 2.2593(17)
Ir1 S2 2.5199(17)
Ir1 S1 2.5993(18)
Ir1 P1 2.7016(18)
Ir1 H1IR 1.697(10)
S1 P1 2.004(2)
S2 P2 2.005(2)
P1 C1 1.759(7)
P1 C2 1.797(7)
P1 C8 1.804(8)
P2 C1 1.783(6)
P2 C14 1.813(7)
P2 C20 1.816(7)
P3 C38 1.828(7)
P3 C26 1.837(7)
P3 C32 1.842(7)
C1 H1 1.0000
C2 C7 1.388(9)
C2 C3 1.411(10)
C3 C4 1.405(9)
C4 C5 1.393(10)
C4 H4 0.9500
C5 C6 1.398(11)
C5 H5 0.9500
C6 C7 1.384(10)
C6 H6 0.9500
C7 H7 0.9500
C8 C13 1.389(12)
C8 C9 1.415(11)
C9 C10 1.378(12)
C9 H9 0.9500
C10 C11 1.377(15)
C10 H10 0.9500
C11 C12 1.375(16)
C11 H11 0.9500
C12 C13 1.410(12)
C12 H12 0.9500
C13 H13 0.9500
C14 C19 1.386(9)
C14 C15 1.391(10)
C15 C16 1.392(11)
C15 H15 0.9500
C16 C17 1.386(11)
C16 H16 0.9500
C17 C18 1.427(13)
C17 H17 0.9500
C18 C19 1.383(11)
C18 H18 0.9500
C19 H19 0.9500
C20 C21 1.377(10)
C20 C25 1.401(10)
C21 C22 1.405(11)
C21 H21 0.9500
C22 C23 1.401(12)
C22 H22 0.9500
C23 C24 1.365(12)
C23 H23 0.9500
C24 C25 1.393(12)
C24 H24 0.9500
C25 H25 0.9500
C26 C27 1.389(10)
C26 C31 1.417(9)
C27 C28 1.399(11)
C27 H27 0.9500
C28 C29 1.391(12)
C28 H28 0.9500
C29 C30 1.385(12)
C29 H29 0.9500
C30 C31 1.380(11)
C30 H30 0.9500
C31 H31 0.9500
C32 C33 1.364(10)
C32 C37 1.389(10)
C33 C34 1.423(11)
C33 H33 0.9500
C34 C35 1.373(12)
C34 H34 0.9500
C35 C36 1.369(11)
C35 H35 0.9500
C36 C37 1.390(10)
C36 H36 0.9500
C37 H37 0.9500
C38 C43 1.370(11)
C38 C39 1.409(10)
C39 C40 1.394(10)
C39 H39 0.9500
C40 C41 1.394(13)
C40 H40 0.9500
C41 C42 1.376(13)
C41 H41 0.9500
C42 C43 1.396(11)
C42 H42 0.9500
C43 H43 0.9500
Ir2 C46 2.058(7)
Ir2 C44 2.222(6)
Ir2 P6 2.2580(17)
Ir2 S4 2.5154(18)
Ir2 S3 2.6078(17)
Ir2 P4 2.7081(18)
Ir2 H2IR 1.698(10)
S3 P4 2.003(2)
S4 P5 2.007(3)
P4 C44 1.768(6)
P4 C45 1.786(7)
P4 C51 1.803(8)
P5 C44 1.774(7)
P5 C57 1.809(7)
P5 C63 1.812(7)
P6 C75 1.830(7)
P6 C81 1.831(7)
P6 C69 1.846(7)
C44 H44 1.0000
C45 C46 1.400(10)
C45 C50 1.404(9)
C46 C47 1.402(10)
C47 C48 1.379(11)
C47 H47 0.9500
C48 C49 1.404(12)
C48 H48 0.9500
C49 C50 1.400(11)
C49 H49 0.9500
C50 H50 0.9500
C51 C52 1.383(11)
C51 C56 1.406(12)
C52 C53 1.386(12)
C52 H52 0.9500
C53 C54 1.384(18)
C53 H53 0.9500
C54 C55 1.413(18)
C54 H54 0.9500
C55 C56 1.383(13)
C55 H55 0.9500
C56 H56 0.9500
C57 C62 1.387(10)
C57 C58 1.407(11)
C58 C59 1.386(11)
C58 H58 0.9500
C59 C60 1.380(14)
C59 H59 0.9500
C60 C61 1.390(15)
C60 H60 0.9500
C61 C62 1.392(12)
C61 H61 0.9500
C62 H62 0.9500
C63 C68 1.386(11)
C63 C64 1.400(10)
C64 C65 1.404(11)
C64 H64 0.9500
C65 C66 1.400(13)
C65 H65 0.9500
C66 C67 1.350(13)
C66 H66 0.9500
C67 C68 1.393(11)
C67 H67 0.9500
C68 H68 0.9500
C69 C74 1.380(10)
C69 C70 1.393(10)
C70 C71 1.381(11)
C70 H70 0.9500
C71 C72 1.385(12)
C71 H71 0.9500
C72 C73 1.369(12)
C72 H72 0.9500
C73 C74 1.396(10)
C73 H73 0.9500
C74 H74 0.9500
C75 C80 1.373(10)
C75 C76 1.392(10)
C76 C77 1.391(10)
C76 H76 0.9500
C77 C778 1.370(11)
C77 H77 0.9500
C79 C778 1.385(11)
C79 C80 1.396(10)
C79 H79 0.9500
C80 H80 0.9500
C81 C86 1.390(9)
C81 C82 1.401(10)
C82 C83 1.380(10)
C82 H82 0.9500
C83 C84 1.387(11)
C83 H83 0.9500
C84 C85 1.396(12)
C84 H84 0.9500
C85 C86 1.402(10)
C85 H85 0.9500
C86 H86 0.9500
C778 H778 0.9500
